data_4000085
_journal_name_full 'Chemistry of Materials'
_journal_year 2001
_chemical_formula_sum 'C34 H14 S6'
_chemical_formula_weight 614.81
_chemical_name_common Hesathia[11]heterohelicene
_chemical_name_systematic
;
 Hesathia[11]heterohelicene
;
_space_group_IT_number 2
_symmetry_cell_setting triclinic
_symmetry_space_group_name_Hall '-P 1'
_symmetry_space_group_name_H-M 'P -1'
_atom_sites_solution_hydrogens geom
_atom_sites_solution_primary direct
_atom_sites_solution_secondary difmap
_cell_angle_alpha 78.490(5)
_cell_angle_beta 89.590(5)
_cell_angle_gamma 88.000(5)
_cell_formula_units_Z 4
_cell_length_a 11.3960(10)
_cell_length_b 11.4900(10)
_cell_length_c 20.141(2)
_cell_measurement_reflns_used 38
_cell_measurement_temperature 293(2)
_cell_measurement_theta_max 24
_cell_measurement_theta_min 7
_cell_volume 2582.7(4)
_diffrn_ambient_temperature 293(2)
_diffrn_detector_area_resol_mean ?
_diffrn_measurement_device_type 'Siemens P4'
_diffrn_measurement_method '\q/2\q scans'
_diffrn_radiation_monochromator graphite
_diffrn_radiation_source 'fine-focus sealed tube'
_diffrn_radiation_type CuK\a
_diffrn_radiation_wavelength 1.54178
_diffrn_reflns_av_R_equivalents 0.0314
_diffrn_reflns_av_sigmaI/netI 0.0825
_diffrn_reflns_limit_h_max 1
_diffrn_reflns_limit_h_min -12
_diffrn_reflns_limit_k_max 12
_diffrn_reflns_limit_k_min -12
_diffrn_reflns_limit_l_max 22
_diffrn_reflns_limit_l_min -22
_diffrn_reflns_number 9915
_diffrn_reflns_theta_max 67.98
_diffrn_reflns_theta_min 2.24
_diffrn_standards_decay_% '< 3%'
_diffrn_standards_interval_count 250
_diffrn_standards_interval_time ?
_diffrn_standards_number 3
_exptl_absorpt_coefficient_mu 5.093
_exptl_absorpt_correction_T_max 0.5144
_exptl_absorpt_correction_T_min 0.2466
_exptl_absorpt_correction_type 'empirical via \y-scan'
_exptl_crystal_colour 'pale yellow'
_exptl_crystal_density_diffrn 1.581
_exptl_crystal_density_meas ?
_exptl_crystal_density_method .
_exptl_crystal_description platelet
_exptl_crystal_F_000 1256
_exptl_crystal_size_max 0.5
_exptl_crystal_size_mid 0.3
_exptl_crystal_size_min 0.1
_refine_ls_extinction_coef 0.00038(6)
_refine_ls_extinction_expression Fc^*^=kFc[1+0.001xFc^2^\l^3^/sin(2\q)]^-1/4^
_refine_ls_extinction_method SHELXL
_refine_ls_goodness_of_fit_ref 1.019
_refine_ls_hydrogen_treatment mixed
_refine_ls_matrix_type fullcycle
_refine_ls_number_parameters 806
_refine_ls_number_reflns 8582
_refine_ls_number_restraints 28
_refine_ls_restrained_S_all 1.017
_refine_ls_R_factor_all 0.1165
_refine_ls_R_factor_gt 0.0626
_refine_ls_shift/su_max 0.098
_refine_ls_shift/su_mean 0.005
_refine_ls_structure_factor_coef Fsqd
_refine_ls_weighting_details 'w=1/[\s^2^(Fo^2^)+(0.0505P)^2^+5.9523P] where P=(Fo^2^+2Fc^2^)/3'
_refine_ls_weighting_scheme calc
_refine_ls_wR_factor_gt 0.1316
_refine_ls_wR_factor_ref 0.1625
_reflns_number_gt 5343
_reflns_number_total 8582
_reflns_threshold_expression >2sigma(I)
_cod_depositor_comments
;
The following automatic conversions were performed:

'_refine_ls_weighting_scheme' value 'calc
w=1/[\s^2^(Fo^2^)+(0.0505P)^2^+5.9523P] where P=(Fo^2^+2Fc^2^)/3' was
changed to 'calc'. New tag '_refine_ls_weighting_details' was
created. The value of the new tag was set to
'w=1/[\s^2^(Fo^2^)+(0.0505P)^2^+5.9523P] where P=(Fo^2^+2Fc^2^)/3'.

Automatic conversion script
Id: cif_fix_values 3143 2015-03-26 13:38:13Z robertas 
;
_cod_original_sg_symbol_H-M P-1
_cod_database_code 4000085

loop_
_symmetry_equiv_pos_as_xyz
'x, y, z'
'-x, -y, -z'

loop_
_atom_site_label
_atom_site_type_symbol
_atom_site_fract_x
_atom_site_fract_y
_atom_site_fract_z
_atom_site_U_iso_or_equiv
_atom_site_adp_type
_atom_site_occupancy
_atom_site_calc_flag
_atom_site_refinement_flags
_atom_site_disorder_assembly
_atom_site_disorder_group
S1A S 0.21721(17) 0.17225(15) 0.25740(9) 0.0632(5) Uani 1 d . . .
S2A S 0.35312(14) 0.49633(15) -0.01287(8) 0.0494(4) Uani 1 d . . .
S3A S -0.12840(14) 0.73067(14) 0.03355(9) 0.0510(4) Uani 1 d . . .
S3B S 0.01936(17) 0.52051(16) 0.32925(8) 0.0556(4) Uani 1 d . . .
S2B S 0.50584(14) 0.56550(15) 0.18885(9) 0.0515(4) Uani 1 d . . .
S1B S 0.23707(17) 0.98259(15) 0.00865(9) 0.0595(5) Uani 1 d . . .
C1A C 0.0844(6) 0.2497(6) 0.2447(3) 0.0515(17) Uani 1 d D . .
H1A H 0.019(4) 0.232(6) 0.272(3) 0.062 Uiso 1 d D . .
C2A C 0.0825(5) 0.3405(5) 0.1924(3) 0.0419(14) Uani 1 d D . .
H2A H 0.014(3) 0.386(4) 0.178(3) 0.050 Uiso 1 d D . .
C3A C 0.1926(5) 0.3542(5) 0.1575(3) 0.0386(13) Uani 1 d . . .
C4A C 0.2749(6) 0.2626(5) 0.1862(3) 0.0472(16) Uani 1 d . . .
C5A C 0.3849(6) 0.2466(6) 0.1573(4) 0.0523(17) Uani 1 d D . .
H5A H 0.432(5) 0.182(4) 0.177(3) 0.063 Uiso 1 d D . .
C6A C 0.4131(6) 0.3172(6) 0.0975(4) 0.0518(17) Uani 1 d D . .
H6A H 0.486(3) 0.307(6) 0.078(3) 0.062 Uiso 1 d D . .
C7A C 0.3351(5) 0.4095(5) 0.0673(3) 0.0388(14) Uani 1 d . . .
C8A C 0.2299(5) 0.4356(5) 0.0983(3) 0.0362(13) Uani 1 d . . .
C9A C 0.1682(5) 0.5390(5) 0.0566(3) 0.0328(12) Uani 1 d . . .
C10A C 0.2195(5) 0.5707(5) -0.0076(3) 0.0401(14) Uani 1 d . . .
C11A C 0.1684(7) 0.6505(6) -0.0613(3) 0.0516(17) Uani 1 d D . .
H11A H 0.213(5) 0.669(5) -0.1016(19) 0.062 Uiso 1 d D . .
C12A C 0.0581(6) 0.6995(6) -0.0516(3) 0.0505(17) Uani 1 d D . .
H12A H 0.023(5) 0.755(4) -0.087(2) 0.061 Uiso 1 d D . .
C13A C 0.0094(5) 0.6775(5) 0.0126(3) 0.0421(14) Uani 1 d . . .
C14A C 0.0673(5) 0.6088(5) 0.0694(3) 0.0356(13) Uani 1 d . . .
C15A C 0.0089(5) 0.6217(4) 0.1322(3) 0.0335(12) Uani 1 d . . .
C16A C -0.1046(5) 0.6733(5) 0.1190(3) 0.0444(15) Uani 1 d . . .
C17A C -0.1855(6) 0.6752(6) 0.1717(4) 0.0501(16) Uani 1 d D . .
H17A H -0.255(3) 0.716(5) 0.156(3) 0.060 Uiso 1 d D . .
C17B C -0.1548(6) 0.6267(6) 0.2359(4) 0.0518(17) Uani 1 d D . .
H17B H -0.203(5) 0.615(6) 0.274(2) 0.062 Uiso 1 d D . .
C16B C -0.0384(6) 0.5885(5) 0.2505(3) 0.0427(15) Uani 1 d . . .
C15B C 0.0493(5) 0.5994(5) 0.2002(3) 0.0328(12) Uani 1 d . . .
C14B C 0.1652(5) 0.5765(5) 0.2280(3) 0.0359(13) Uani 1 d . . .
C13B C 0.1617(6) 0.5186(5) 0.2964(3) 0.0454(15) Uani 1 d . . .
C12B C 0.2605(7) 0.4626(6) 0.3315(3) 0.0548(18) Uani 1 d D . .
H12B H 0.253(6) 0.411(5) 0.3733(18) 0.066 Uiso 1 d D . .
C11B C 0.3665(6) 0.4692(6) 0.2986(3) 0.0513(17) Uani 1 d D . .
H11B H 0.438(3) 0.433(5) 0.316(3) 0.062 Uiso 1 d D . .
C10B C 0.3757(5) 0.5405(5) 0.2341(3) 0.0439(15) Uani 1 d . . .
C9B C 0.2786(5) 0.6032(5) 0.1990(3) 0.0359(13) Uani 1 d . . .
C8B C 0.3152(5) 0.6861(5) 0.1400(3) 0.0340(13) Uani 1 d . . .
C7B C 0.4359(5) 0.6705(5) 0.1259(3) 0.0365(13) Uani 1 d . . .
C6B C 0.4935(5) 0.7396(5) 0.0722(3) 0.0433(15) Uani 1 d D . .
H6B H 0.573(2) 0.726(5) 0.065(3) 0.052 Uiso 1 d D . .
C5B C 0.4342(6) 0.8320(6) 0.0304(3) 0.0492(16) Uani 1 d D . .
H5B H 0.469(5) 0.881(5) -0.007(2) 0.059 Uiso 1 d D . .
C4B C 0.3167(6) 0.8566(5) 0.0462(3) 0.0420(14) Uani 1 d . . .
C3B C 0.2568(5) 0.7893(5) 0.1013(3) 0.0374(13) Uani 1 d . . .
C2B C 0.1469(5) 0.8480(5) 0.1129(3) 0.0411(14) Uani 1 d D . .
H2B H 0.102(4) 0.818(5) 0.1509(19) 0.049 Uiso 1 d D . .
C1B C 0.1260(6) 0.9491(6) 0.0676(3) 0.0523(17) Uani 1 d D . .
H1B H 0.063(4) 1.003(4) 0.066(3) 0.063 Uiso 1 d D . .
S1C S 0.76445(17) 0.32009(15) 0.28353(9) 0.0638(5) Uani 1 d . . .
S2C S 0.78073(15) -0.07317(14) 0.54049(7) 0.0491(4) Uani 1 d . . .
S3C S 0.33285(14) -0.21187(14) 0.40693(8) 0.0471(4) Uani 1 d . . .
S3D S 0.61200(15) -0.00192(15) 0.14959(7) 0.0510(4) Uani 1 d . . .
S2D S 1.02549(14) -0.12414(16) 0.35070(9) 0.0533(4) Uani 1 d . . .
S1D S 0.68388(19) -0.50474(15) 0.48337(9) 0.0669(5) Uani 1 d . . .
C1C C 0.6340(6) 0.2601(5) 0.2684(3) 0.0496(16) Uani 1 d D . .
H1C H 0.590(5) 0.301(5) 0.231(2) 0.060 Uiso 1 d D . .
C2C C 0.6116(5) 0.1575(5) 0.3113(3) 0.0395(14) Uani 1 d D . .
H2C H 0.545(3) 0.114(4) 0.307(3) 0.047 Uiso 1 d D . .
C3C C 0.7038(5) 0.1205(5) 0.3602(3) 0.0361(13) Uani 1 d . . .
C4C C 0.7943(5) 0.2049(5) 0.3523(3) 0.0426(15) Uani 1 d . . .
C5C C 0.8852(6) 0.1992(6) 0.3975(3) 0.0516(17) Uani 1 d D . .
H5C H 0.952(3) 0.243(5) 0.398(3) 0.062 Uiso 1 d D . .
C6C C 0.8873(6) 0.1113(6) 0.4541(3) 0.0521(17) Uani 1 d D . .
H6C H 0.945(4) 0.099(5) 0.488(2) 0.063 Uiso 1 d D . .
C7C C 0.7996(5) 0.0264(5) 0.4654(3) 0.0433(15) Uani 1 d . . .
C8C C 0.7116(5) 0.0239(4) 0.4170(3) 0.0325(12) Uani 1 d . . .
C9C C 0.6323(5) -0.0723(4) 0.4410(3) 0.0326(12) Uani 1 d . . .
C10C C 0.6517(5) -0.1203(5) 0.5098(3) 0.0401(14) Uani 1 d . . .
C11C C 0.5736(6) -0.1963(5) 0.5495(3) 0.0454(16) Uani 1 d D . .
H11C H 0.593(5) -0.215(5) 0.5956(13) 0.054 Uiso 1 d D . .
C12C C 0.4715(6) -0.2212(5) 0.5212(3) 0.0447(15) Uani 1 d D . .
H12C H 0.414(4) -0.261(5) 0.548(3) 0.054 Uiso 1 d D . .
C13C C 0.4545(5) -0.1834(5) 0.4515(3) 0.0390(14) Uani 1 d . . .
C14C C 0.5394(5) -0.1191(4) 0.4089(3) 0.0327(12) Uani 1 d . . .
C15C C 0.5127(5) -0.1137(4) 0.3383(3) 0.0315(12) Uani 1 d . . .
C16C C 0.3963(5) -0.1480(5) 0.3303(3) 0.0367(13) Uani 1 d . . .
C17C C 0.3405(5) -0.1314(6) 0.2676(3) 0.0454(15) Uani 1 d D . .
H17C H 0.263(2) -0.151(5) 0.262(3) 0.055 Uiso 1 d D . .
C17D C 0.4031(6) -0.0818(6) 0.2112(3) 0.0464(16) Uani 1 d D . .
H17D H 0.367(5) -0.062(5) 0.1688(17) 0.056 Uiso 1 d D . .
C16D C 0.5218(5) -0.0628(5) 0.2167(3) 0.0393(14) Uani 1 d . . .
C15D C 0.5833(5) -0.0903(4) 0.2787(3) 0.0330(13) Uani 1 d . . .
C14D C 0.7092(5) -0.0827(5) 0.2682(3) 0.0320(12) Uani 1 d . . .
C13D C 0.7351(5) -0.0220(5) 0.2017(3) 0.0409(14) Uani 1 d . . .
C12D C 0.8463(6) 0.0159(6) 0.1809(3) 0.0460(15) Uani 1 d D . .
H12D H 0.853(5) 0.059(5) 0.1369(15) 0.055 Uiso 1 d D . .
C11D C 0.9348(6) -0.0071(6) 0.2268(4) 0.0519(17) Uani 1 d D . .
H11D H 1.007(3) 0.024(5) 0.214(3) 0.062 Uiso 1 d D . .
C10D C 0.9162(5) -0.0785(5) 0.2912(3) 0.0385(14) Uani 1 d . . .
C9D C 0.8069(5) -0.1270(5) 0.3108(3) 0.0310(12) Uani 1 d . . .
C8D C 0.8178(5) -0.2202(5) 0.3712(3) 0.0335(13) Uani 1 d . . .
C7D C 0.9315(5) -0.2220(5) 0.4001(3) 0.0408(14) Uani 1 d . . .
C6D C 0.9661(6) -0.3031(6) 0.4593(3) 0.0506(17) Uani 1 d D . .
H6D H 1.042(3) -0.304(6) 0.477(3) 0.061 Uiso 1 d D . .
C5D C 0.8896(6) -0.3864(6) 0.4891(3) 0.0496(17) Uani 1 d D . .
H5D H 0.907(5) -0.441(4) 0.5296(19) 0.059 Uiso 1 d D . .
C4D C 0.7820(6) -0.3928(5) 0.4579(3) 0.0444(15) Uani 1 d . . .
C3D C 0.7451(6) -0.3142(5) 0.3987(3) 0.0395(14) Uani 1 d . . .
C2D C 0.6386(6) -0.3535(5) 0.3732(3) 0.0420(14) Uani 1 d D . .
H2D H 0.604(5) -0.313(5) 0.3331(18) 0.050 Uiso 1 d D . .
C1D C 0.5991(6) -0.4510(6) 0.4127(4) 0.0563(18) Uani 1 d D . .
H1D H 0.528(3) -0.486(5) 0.407(3) 0.068 Uiso 1 d D . .

loop_
_atom_site_aniso_label
_atom_site_aniso_U_11
_atom_site_aniso_U_22
_atom_site_aniso_U_33
_atom_site_aniso_U_23
_atom_site_aniso_U_13
_atom_site_aniso_U_12
S1A 0.0721(13) 0.0472(10) 0.0613(11) 0.0096(8) 0.0043(9) 0.0024(9)
S2A 0.0479(10) 0.0540(10) 0.0459(9) -0.0095(7) 0.0122(7) 0.0000(8)
S3A 0.0450(10) 0.0491(9) 0.0565(10) -0.0066(7) -0.0116(8) 0.0103(7)
S3B 0.0728(12) 0.0581(10) 0.0349(8) -0.0076(7) 0.0155(8) -0.0026(9)
S2B 0.0407(9) 0.0501(9) 0.0589(10) 0.0007(8) -0.0095(8) 0.0016(7)
S1B 0.0758(13) 0.0446(9) 0.0497(10) 0.0078(7) 0.0073(9) 0.0145(9)
C1A 0.057(4) 0.044(4) 0.053(4) -0.007(3) 0.007(3) -0.007(3)
C2A 0.044(4) 0.040(3) 0.044(4) -0.014(3) 0.008(3) -0.003(3)
C3A 0.045(4) 0.032(3) 0.040(3) -0.010(2) 0.002(3) 0.005(3)
C4A 0.051(4) 0.036(3) 0.053(4) -0.002(3) -0.002(3) 0.000(3)
C5A 0.043(4) 0.043(4) 0.066(5) -0.002(3) -0.001(3) 0.003(3)
C6A 0.038(4) 0.049(4) 0.072(5) -0.021(3) 0.004(3) 0.009(3)
C7A 0.027(3) 0.041(3) 0.051(4) -0.015(3) 0.008(3) 0.000(3)
C8A 0.037(3) 0.034(3) 0.040(3) -0.012(2) -0.003(3) -0.002(2)
C9A 0.033(3) 0.034(3) 0.033(3) -0.011(2) -0.001(2) 0.001(2)
C10A 0.039(3) 0.040(3) 0.041(3) -0.008(3) 0.005(3) -0.001(3)
C11A 0.068(5) 0.057(4) 0.029(3) -0.005(3) 0.008(3) -0.007(4)
C12A 0.068(5) 0.045(4) 0.035(3) 0.000(3) -0.010(3) -0.001(3)
C13A 0.046(4) 0.040(3) 0.039(3) -0.005(3) -0.007(3) 0.006(3)
C14A 0.040(3) 0.035(3) 0.032(3) -0.005(2) -0.008(3) -0.005(3)
C15A 0.034(3) 0.029(3) 0.038(3) -0.009(2) 0.003(2) 0.005(2)
C16A 0.045(4) 0.039(3) 0.050(4) -0.013(3) 0.002(3) 0.005(3)
C17A 0.041(4) 0.048(4) 0.064(4) -0.019(3) 0.002(3) 0.005(3)
C17B 0.055(5) 0.044(4) 0.061(5) -0.022(3) 0.022(4) -0.005(3)
C16B 0.053(4) 0.039(3) 0.037(3) -0.013(3) 0.012(3) 0.001(3)
C15B 0.028(3) 0.037(3) 0.034(3) -0.009(2) 0.003(2) 0.000(2)
C14B 0.040(3) 0.037(3) 0.032(3) -0.011(2) 0.001(3) -0.004(3)
C13B 0.060(4) 0.042(3) 0.035(3) -0.008(3) 0.007(3) -0.004(3)
C12B 0.081(5) 0.048(4) 0.030(3) 0.004(3) -0.006(3) 0.003(4)
C11B 0.057(4) 0.054(4) 0.039(4) 0.001(3) -0.016(3) -0.001(3)
C10B 0.047(4) 0.047(4) 0.038(3) -0.009(3) 0.002(3) -0.005(3)
C9B 0.046(4) 0.029(3) 0.033(3) -0.008(2) -0.005(3) 0.000(3)
C8B 0.034(3) 0.037(3) 0.034(3) -0.013(2) -0.003(2) -0.004(2)
C7B 0.036(3) 0.035(3) 0.040(3) -0.010(2) -0.005(3) -0.001(3)
C6B 0.034(3) 0.046(4) 0.050(4) -0.011(3) 0.005(3) 0.001(3)
C5B 0.062(4) 0.044(4) 0.038(3) 0.002(3) 0.008(3) -0.007(3)
C4B 0.053(4) 0.036(3) 0.035(3) -0.004(2) 0.002(3) 0.005(3)
C3B 0.045(4) 0.032(3) 0.036(3) -0.007(2) -0.003(3) -0.006(3)
C2B 0.039(4) 0.038(3) 0.045(4) -0.007(3) 0.001(3) 0.003(3)
C1B 0.055(4) 0.049(4) 0.050(4) -0.005(3) -0.001(3) 0.015(3)
S1C 0.0731(13) 0.0448(9) 0.0657(11) 0.0104(8) -0.0012(10) -0.0163(9)
S2C 0.0635(11) 0.0480(9) 0.0357(8) -0.0077(7) -0.0096(7) -0.0019(8)
S3C 0.0374(9) 0.0478(9) 0.0541(9) -0.0045(7) 0.0086(7) -0.0075(7)
S3D 0.0552(10) 0.0622(10) 0.0310(8) 0.0014(7) -0.0021(7) 0.0006(8)
S2D 0.0344(9) 0.0624(10) 0.0638(11) -0.0143(8) -0.0043(8) -0.0021(8)
S1D 0.0958(15) 0.0433(9) 0.0547(10) 0.0077(8) 0.0055(10) -0.0087(9)
C1C 0.047(4) 0.040(3) 0.057(4) 0.002(3) -0.002(3) -0.001(3)
C2C 0.044(4) 0.033(3) 0.040(3) -0.005(2) -0.001(3) 0.001(3)
C3C 0.035(3) 0.032(3) 0.040(3) -0.006(2) 0.005(3) -0.002(2)
C4C 0.041(4) 0.039(3) 0.046(3) -0.003(3) 0.008(3) -0.007(3)
C5C 0.038(4) 0.055(4) 0.064(4) -0.015(3) -0.004(3) -0.024(3)
C6C 0.063(5) 0.045(4) 0.050(4) -0.013(3) -0.018(3) 0.001(3)
C7C 0.050(4) 0.040(3) 0.041(3) -0.012(3) -0.009(3) -0.006(3)
C8C 0.041(3) 0.027(3) 0.031(3) -0.011(2) 0.003(2) 0.005(2)
C9C 0.044(3) 0.027(3) 0.026(3) -0.004(2) 0.010(2) 0.003(2)
C10C 0.056(4) 0.031(3) 0.035(3) -0.008(2) -0.002(3) 0.001(3)
C11C 0.068(5) 0.037(3) 0.029(3) 0.000(3) 0.008(3) 0.007(3)
C12C 0.048(4) 0.042(3) 0.044(4) -0.008(3) 0.019(3) 0.001(3)
C13C 0.042(3) 0.032(3) 0.043(3) -0.007(2) 0.009(3) -0.006(3)
C14C 0.034(3) 0.027(3) 0.037(3) -0.008(2) 0.005(2) 0.002(2)
C15C 0.031(3) 0.028(3) 0.035(3) -0.006(2) -0.003(2) 0.002(2)
C16C 0.032(3) 0.038(3) 0.041(3) -0.008(2) 0.001(3) -0.001(2)
C17C 0.034(3) 0.050(4) 0.054(4) -0.016(3) -0.010(3) 0.000(3)
C17D 0.042(4) 0.054(4) 0.043(4) -0.010(3) -0.012(3) 0.002(3)
C16D 0.043(4) 0.041(3) 0.034(3) -0.007(2) -0.003(3) 0.004(3)
C15D 0.041(3) 0.027(3) 0.030(3) -0.004(2) -0.004(2) 0.003(2)
C14D 0.030(3) 0.032(3) 0.033(3) -0.004(2) 0.002(2) 0.002(2)
C13D 0.047(4) 0.044(3) 0.030(3) -0.001(3) 0.001(3) -0.002(3)
C12D 0.041(4) 0.047(4) 0.047(4) -0.003(3) 0.013(3) -0.006(3)
C11D 0.044(4) 0.048(4) 0.061(4) -0.005(3) 0.013(3) -0.006(3)
C10D 0.027(3) 0.042(3) 0.048(3) -0.012(3) 0.000(3) 0.001(3)
C9D 0.027(3) 0.031(3) 0.035(3) -0.010(2) 0.004(2) 0.000(2)
C8D 0.043(3) 0.030(3) 0.029(3) -0.011(2) 0.001(2) 0.005(2)
C7D 0.042(4) 0.038(3) 0.044(3) -0.013(3) -0.003(3) 0.005(3)
C6D 0.052(4) 0.055(4) 0.049(4) -0.023(3) -0.015(3) 0.020(3)
C5D 0.071(5) 0.042(4) 0.035(3) -0.009(3) 0.000(3) 0.015(3)
C4D 0.058(4) 0.042(3) 0.033(3) -0.005(3) 0.000(3) 0.000(3)
C3D 0.058(4) 0.033(3) 0.027(3) -0.004(2) 0.002(3) 0.006(3)
C2D 0.048(4) 0.035(3) 0.043(3) -0.008(3) 0.001(3) 0.001(3)
C1D 0.063(5) 0.044(4) 0.061(4) -0.008(3) 0.004(4) -0.010(3)
